data_1562798
loop_
_publ_author_name
'Tyutyunnik, Alexander P.'
'Leonidov, Ivan I.'
'Surat, Ludmila L.'
'Berger, Ivan F.'
'Zubkov, Vladimir G.'

_publ_section_title
;
 Crystal structure, morphotropic phase transition and luminescence in the
 new cyclosilicates Sr3R2(Si3O9)2, R=Y, Eu--Lu
;
_journal_name_full 'Journal of Solid State Chemistry'
_journal_page_first 447
_journal_page_last 455
_journal_paper_doi 10.1016/j.jssc.2012.09.009
_journal_volume 197
_journal_year 2013
_chemical_formula_structural 'Sr3 Y2 (Si3 O9)2'
_chemical_formula_sum 'O18 Si6 Sr3 Y2'
_chemical_formula_weight 897.22
_chemical_name_common 'Strontium Yttrium Silicate'
_space_group_IT_number 15
_space_group_name_Hall '-C 2yc'
_space_group_name_H-M_alt 'C 1 2/c 1'
_symmetry_cell_setting monoclinic
_symmetry_space_group_name_Hall '-C 2yc'
_symmetry_space_group_name_H-M 'C 1 2/c 1'
_cell_angle_alpha 90.0
_cell_angle_beta 90.1548(8)
_cell_angle_gamma 90.0
_cell_formula_units_Z 4
_cell_length_a 13.52516(15)
_cell_length_b 7.97702(9)
_cell_length_c 14.83836(17)
_cell_measurement_temperature 298(2)
_cell_volume 1600.91(3)
_computing_structure_refinement GSAS
_computing_structure_solution 'GSAS (A.C. Larson and R.B. Von Dreele, 2004), EXPGUI (Toby, B.H., 2001)'
_exptl_crystal_density_diffrn 3.723
_exptl_crystal_density_method 'not measured'
_pd_proc_ls_prof_R_factor 0.0267
_pd_proc_ls_prof_wR_factor 0.0396
_refine_ls_goodness_of_fit_all 1.94
_refine_ls_matrix_type full
_refine_ls_number_parameters 137
_refine_ls_number_restraints 0
_refine_ls_shift/su_max 0.04
_refine_ls_shift/su_mean 0.00
_cod_data_source_file JSSC-2013-197-447.cif
_cod_data_source_block SR3Y2SI6O18_overall
_cod_depositor_comments
;
The following automatic conversions were performed:

data item '_geom_angle_publ_flag' value 'N' was changed to 'n' in
accordance with the built-in table derived from the CIF Core
dictionary named 'cif_core.dic' version 2.4.5 last updated on
2014-11-21 (128 times).

data item '_geom_bond_publ_flag' value 'N' was changed to 'n' in
accordance with the built-in table derived from the CIF Core
dictionary named 'cif_core.dic' version 2.4.5 last updated on
2014-11-21 (146 times).

Automatic conversion script
Id: cif_fix_values 8369 2020-08-20 11:38:08Z andrius 
;
_cod_database_code 1562798

loop_
_symmetry_equiv_pos_site_id
_symmetry_equiv_pos_as_xyz
1 +x,+y,+z
2 -x,+y,-z+1/2
-1 -x,-y,-z
-2 +x,-y,+z+1/2
101 +x+1/2,+y+1/2,+z
102 -x+1/2,+y+1/2,-z+1/2
-101 -x+1/2,-y+1/2,-z
-102 +x+1/2,-y+1/2,+z+1/2

loop_
_atom_site_type_symbol
_atom_site_label
_atom_site_fract_x
_atom_site_fract_y
_atom_site_fract_z
_atom_site_occupancy
_atom_site_thermal_displace_type
_atom_site_U_iso_or_equiv
_atom_site_symmetry_multiplicity
Sr Sr1 0.16073(17) 0.1207(6) 0.41270(15) 0.63 Uiso 0.0091(9) 8
Y Y1 0.16073(17) 0.1207(6) 0.41270(15) 0.37 Uiso 0.0091(9) 8
Sr Sr2 0.34103(18) 0.1266(6) 0.07852(16) 0.74 Uiso 0.0124(8) 8
Y Y2 0.34103(18) 0.1266(6) 0.07852(16) 0.26 Uiso 0.0124(8) 8
Sr Sr3 0.0 0.3773(6) 0.25 0.26 Uiso 0.0273(12) 4
Y Y3 0.0 0.3773(6) 0.25 0.74 Uiso 0.0273(12) 4
Si Si1 0.0985(5) 0.0657(8) 0.1099(5) 1.0 Uiso 0.0113(21) 8
Si Si2 0.2716(4) 0.3704(18) 0.2611(5) 1.0 Uiso 0.0299(20) 8
Si Si3 0.4062(6) 0.1787(9) 0.3969(6) 1.0 Uiso 0.0264(26) 8
O O1 0.0061(10) 0.1774(14) 0.1366(7) 1.0 Uiso 0.034(4) 8
O O2 0.0529(5) 0.1296(17) 0.5832(6) 1.0 Uiso 0.0298(22) 8
O O3 0.1577(5) 0.3789(13) 0.3015(5) 1.0 Uiso 0.0145(18) 8
O O4 0.1599(7) 0.1022(12) 0.0212(6) 1.0 Uiso 0.0112(24) 8
O O5 0.1787(8) 0.0351(11) 0.1895(7) 1.0 Uiso 0.0208(30) 8
O O6 0.2939(6) 0.3796(17) 0.1659(5) 1.0 Uiso 0.0176(24) 8
O O7 0.3215(8) 0.2079(12) 0.3139(7) 1.0 Uiso 0.0257(31) 8
O O8 0.3404(8) 0.1056(14) 0.4867(6) 1.0 Uiso 0.0249(25) 8
O O9 0.5099(10) 0.0659(13) 0.1318(8) 1.0 Uiso 0.041(4) 8

loop_
_atom_type_symbol
_atom_type_number_in_cell
Sr 12.0
Y 8.0
Si 24.0
O 72.0

loop_
_geom_angle_atom_site_label_1
_geom_angle_atom_site_label_2
_geom_angle_atom_site_label_3
_geom_angle
_geom_angle_site_symmetry_1
_geom_angle_site_symmetry_2
_geom_angle_site_symmetry_3
_geom_angle_publ_flag
O1 Sr1 O2 77.85(32) 2_555 . 1_555 n
O1 Sr1 O3 69.59(29) 2_555 . 1_555 n
O1 Sr1 O4 109.66(34) 2_555 . -2_555 n
O1 Sr1 O6 104.5(4) 2_555 . 102_545 n
O1 Sr1 O7 122.5(4) 2_555 . 1_555 n
O1 Sr1 O8 169.6(4) 2_555 . 1_555 n
O1 Sr1 O8 90.5(4) 2_555 . -101_556 n
O2 Sr1 O3 120.99(34) 1_555 . 1_555 n
O2 Sr1 O4 55.54(33) 1_555 . -2_555 n
O2 Sr1 O6 125.8(4) 1_555 . 102_545 n
O2 Sr1 O7 149.60(31) 1_555 . 1_555 n
O2 Sr1 O8 95.78(25) 1_555 . 1_555 n
O2 Sr1 O8 59.21(33) 1_555 . -101_556 n
O3 Sr1 O4 176.35(32) 1_555 . -2_555 n
O3 Sr1 O6 109.55(28) 1_555 . 102_545 n
O3 Sr1 O7 58.25(28) 1_555 . 1_555 n
O3 Sr1 O8 107.77(30) 1_555 . 1_555 n
O3 Sr1 O8 73.05(31) 1_555 . -101_556 n
O4 Sr1 O6 74.09(31) -2_555 . 102_545 n
O4 Sr1 O7 123.86(32) -2_555 . 1_555 n
O4 Sr1 O8 72.30(33) -2_555 . 1_555 n
O4 Sr1 O8 103.49(28) -2_555 . -101_556 n
O6 Sr1 O7 74.28(33) 102_545 . 1_555 n
O6 Sr1 O8 85.86(33) 102_545 . 1_555 n
O6 Sr1 O8 164.76(32) 102_545 . -101_556 n
O7 Sr1 O8 60.26(31) 1_555 . 1_555 n
O7 Sr1 O8 95.69(33) 1_555 . -101_556 n
O8 Sr1 O8 79.1(4) 1_555 . -101_556 n
O1 Y1 O3 69.59(29) 2_555 . 1_555 n
O1 Y1 O4 109.66(34) 2_555 . -2_555 n
O1 Y1 O6 104.5(4) 2_555 . 102_545 n
O1 Y1 O8 169.6(4) 2_555 . 1_555 n
O1 Y1 O8 90.5(4) 2_555 . -101_556 n
O3 Y1 O4 176.35(32) 1_555 . -2_555 n
O3 Y1 O6 109.55(28) 1_555 . 102_545 n
O3 Y1 O8 107.77(30) 1_555 . 1_555 n
O3 Y1 O8 73.05(31) 1_555 . -101_556 n
O4 Y1 O6 74.09(31) -2_555 . 102_545 n
O4 Y1 O8 72.30(33) -2_555 . 1_555 n
O4 Y1 O8 103.49(28) -2_555 . -101_556 n
O6 Y1 O8 85.86(33) 102_545 . 1_555 n
O6 Y1 O8 164.76(32) 102_545 . -101_556 n
O8 Y1 O8 79.1(4) 1_555 . -101_556 n
O3 Sr2 O4 99.66(26) 102_545 . 1_555 n
O3 Sr2 O4 172.37(31) 102_545 . -101_555 n
O3 Sr2 O5 54.91(28) 102_545 . 1_555 n
O3 Sr2 O6 104.83(31) 102_545 . 1_555 n
O3 Sr2 O8 78.33(29) 102_545 . -2_554 n
O3 Sr2 O9 68.57(30) 102_545 . 1_555 n
O4 Sr2 O4 82.75(31) 1_555 . -101_555 n
O4 Sr2 O5 56.06(30) 1_555 . 1_555 n
O4 Sr2 O6 89.35(32) 1_555 . 1_555 n
O4 Sr2 O8 75.1(4) 1_555 . -2_554 n
O4 Sr2 O9 164.4(4) 1_555 . 1_555 n
O4 Sr2 O5 122.43(31) -101_555 . 1_555 n
O4 Sr2 O6 67.84(31) -101_555 . 1_555 n
O4 Sr2 O8 109.30(29) -101_555 . -2_554 n
O4 Sr2 O9 110.30(34) -101_555 . 1_555 n
O5 Sr2 O6 72.94(33) 1_555 . 1_555 n
O5 Sr2 O8 97.7(4) 1_555 . -2_554 n
O5 Sr2 O9 118.7(4) 1_555 . 1_555 n
O6 Sr2 O8 164.5(4) 1_555 . -2_554 n
O6 Sr2 O9 103.38(33) 1_555 . 1_555 n
O8 Sr2 O9 91.9(4) -2_554 . 1_555 n
O3 Y2 O4 99.66(26) 102_545 . 1_555 n
O3 Y2 O4 172.37(31) 102_545 . -101_555 n
O3 Y2 O6 104.83(31) 102_545 . 1_555 n
O3 Y2 O8 78.33(29) 102_545 . -2_554 n
O3 Y2 O9 68.57(30) 102_545 . 1_555 n
O4 Y2 O4 82.75(31) 1_555 . -101_555 n
O4 Y2 O6 89.35(32) 1_555 . 1_555 n
O4 Y2 O8 75.1(4) 1_555 . -2_554 n
O4 Y2 O9 164.4(4) 1_555 . 1_555 n
O4 Y2 O6 67.84(31) -101_555 . 1_555 n
O4 Y2 O8 109.30(29) -101_555 . -2_554 n
O4 Y2 O9 110.30(34) -101_555 . 1_555 n
O6 Y2 O8 164.5(4) 1_555 . -2_554 n
O6 Y2 O9 103.38(33) 1_555 . 1_555 n
O8 Y2 O9 91.9(4) -2_554 . 1_555 n
O1 Sr3 O1 93.2(6) 1_555 . 2_555 n
O1 Sr3 O3 102.3(4) 1_555 . 1_555 n
O1 Sr3 O3 78.1(4) 1_555 . 2_555 n
O1 Sr3 O9 83.97(30) 1_555 . 101_455 n
O1 Sr3 O9 176.9(5) 1_555 . 102_555 n
O1 Sr3 O3 78.1(4) 2_555 . 1_555 n
O1 Sr3 O3 102.3(4) 2_555 . 2_555 n
O1 Sr3 O9 176.9(5) 2_555 . 101_455 n
O1 Sr3 O9 83.97(30) 2_555 . 102_555 n
O3 Sr3 O9 101.3(4) 1_555 . 101_455 n
O3 Sr3 O9 78.3(5) 1_555 . 102_555 n
O3 Sr3 O9 78.3(5) 2_555 . 101_455 n
O3 Sr3 O9 101.3(4) 2_555 . 102_555 n
O9 Sr3 O9 98.9(6) 101_455 . 102_555 n
O1 Y3 O1 93.2(6) 1_555 . 2_555 n
O1 Y3 O3 102.3(4) 1_555 . 1_555 n
O1 Y3 O3 78.1(4) 1_555 . 2_555 n
O1 Y3 O9 83.97(30) 1_555 . 101_455 n
O1 Y3 O9 176.9(5) 1_555 . 102_555 n
O1 Y3 O3 78.1(4) 2_555 . 1_555 n
O1 Y3 O3 102.3(4) 2_555 . 2_555 n
O1 Y3 O9 176.9(5) 2_555 . 101_455 n
O1 Y3 O9 83.97(30) 2_555 . 102_555 n
O3 Y3 O9 101.3(4) 1_555 . 101_455 n
O3 Y3 O9 78.3(5) 1_555 . 102_555 n
O3 Y3 O9 78.3(5) 2_555 . 101_455 n
O3 Y3 O9 101.3(4) 2_555 . 102_555 n
O9 Y3 O9 98.9(6) 101_455 . 102_555 n
O1 Si1 O2 106.5(7) 1_555 . -2_554 n
O1 Si1 O4 121.3(6) 1_555 . 1_555 n
O1 Si1 O5 115.4(7) 1_555 . 1_555 n
O2 Si1 O4 99.4(6) -2_554 . 1_555 n
O2 Si1 O5 105.6(5) -2_554 . 1_555 n
O4 Si1 O5 106.3(6) 1_555 . 1_555 n
O3 Si2 O5 100.7(7) 1_555 . 102_555 n
O3 Si2 O6 123.2(6) 1_555 . 1_555 n
O3 Si2 O7 103.8(7) 1_555 . 1_555 n
O5 Si2 O6 107.9(10) 102_555 . 1_555 n
O5 Si2 O7 104.4(5) 102_555 . 1_555 n
O6 Si2 O7 114.6(9) 1_555 . 1_555 n
O2 Si3 O7 103.2(6) -101_556 . 1_555 n
O2 Si3 O8 110.6(6) -101_556 . 1_555 n
O2 Si3 O9 110.5(7) -101_556 . 2_655 n
O7 Si3 O8 105.2(6) 1_555 . 1_555 n
O7 Si3 O9 112.5(8) 1_555 . 2_655 n
O8 Si3 O9 114.2(7) 1_555 . 2_655 n
Si1 O2 Si3 132.6(6) -2_555 . -101_556 n
Si1 O5 Si2 135.8(7) 1_555 . 102_545 n
Si2 O7 Si3 136.4(8) 1_555 . 1_555 n

loop_
_geom_bond_atom_site_label_1
_geom_bond_atom_site_label_2
_geom_bond_distance
_geom_bond_site_symmetry_1
_geom_bond_site_symmetry_2
_geom_bond_publ_flag
Sr1 Si1 3.390(7) . -2_555 n
Sr1 Si2 3.361(11) . 1_555 n
Sr1 Si2 3.389(11) . 102_545 n
Sr1 Si3 3.360(8) . 1_555 n
Sr1 Si3 3.373(9) . -101_556 n
Sr1 O1 2.413(13) . 2_555 n
Sr1 O2 2.924(9) . 1_555 n
Sr1 O3 2.639(9) . 1_555 n
Sr1 O4 2.398(10) . -2_555 n
Sr1 O6 2.332(13) . 102_545 n
Sr1 O7 2.717(10) . 1_555 n
Sr1 O8 2.667(11) . 1_555 n
Sr1 O8 2.645(11) . -101_556 n
Y1 Si1 3.390(7) . -2_555 n
Y1 Si2 3.361(11) . 1_555 n
Y1 Si2 3.389(11) . 102_545 n
Y1 Si3 3.360(8) . 1_555 n
Y1 Si3 3.373(9) . -101_556 n
Y1 O1 2.413(13) . 2_555 n
Y1 O2 2.924(9) . 1_555 n
Y1 O3 2.639(9) . 1_555 n
Y1 O4 2.398(10) . -2_555 n
Y1 O6 2.332(13) . 102_545 n
Y1 O7 2.717(10) . 1_555 n
Y1 O8 2.667(11) . 1_555 n
Y1 O8 2.645(11) . -101_556 n
Sr2 Si1 3.350(7) . 1_555 n
Sr2 Si2 3.466(10) . 1_555 n
Sr2 Si2 3.490(11) . 102_545 n
Sr2 Si3 3.462(8) . 2_655 n
Sr2 O3 2.660(10) . 102_545 n
Sr2 O4 2.598(9) . 1_555 n
Sr2 O4 2.621(9) . -101_555 n
Sr2 O5 2.844(10) . 1_555 n
Sr2 O6 2.483(12) . 1_555 n
Sr2 O8 2.300(11) . -2_554 n
Sr2 O9 2.463(14) . 1_555 n
Y2 Si1 3.350(7) . 1_555 n
Y2 Si2 3.466(10) . 1_555 n
Y2 Si2 3.490(11) . 102_545 n
Y2 Si3 3.462(8) . 2_655 n
Y2 O3 2.660(10) . 102_545 n
Y2 O4 2.598(9) . 1_555 n
Y2 O4 2.621(9) . -101_555 n
Y2 O5 2.844(10) . 1_555 n
Y2 O6 2.483(12) . 1_555 n
Y2 O8 2.300(11) . -2_554 n
Y2 O9 2.463(14) . 1_555 n
Sr3 Si3 3.486(9) . 101_455 n
Sr3 Si3 3.486(9) . 102_555 n
Sr3 O1 2.320(11) . 1_555 n
Sr3 O1 2.320(11) . 2_555 n
Sr3 O3 2.264(7) . 1_555 n
Sr3 O3 2.264(7) . 2_555 n
Sr3 O9 2.314(11) . 101_455 n
Sr3 O9 2.314(11) . 102_555 n
Y3 Si3 3.486(9) . 101_455 n
Y3 Si3 3.486(9) . 102_555 n
Y3 O1 2.320(11) . 1_555 n
Y3 O1 2.320(11) . 2_555 n
Y3 O3 2.264(7) . 1_555 n
Y3 O3 2.264(7) . 2_555 n
Y3 O9 2.314(11) . 101_455 n
Y3 O9 2.314(11) . 102_555 n
Si1 Sr1 3.390(7) . -2_554 n
Si1 Y1 3.390(7) . -2_554 n
Si1 Sr2 3.350(7) . 1_555 n
Si1 Y2 3.350(7) . 1_555 n
Si1 Si2 3.027(11) . 102_545 n
Si1 O1 1.585(13) . 1_555 n
Si1 O2 1.721(14) . -2_554 n
Si1 O4 1.586(10) . 1_555 n
Si1 O5 1.621(12) . 1_555 n
Si2 Sr1 3.361(11) . 1_555 n
Si2 Sr1 3.389(11) . 102_555 n
Si2 Y1 3.361(11) . 1_555 n
Si2 Y1 3.389(11) . 102_555 n
Si2 Sr2 3.466(10) . 1_555 n
Si2 Sr2 3.490(11) . 102_555 n
Si2 Y2 3.466(10) . 1_555 n
Si2 Y2 3.490(11) . 102_555 n
Si2 Si1 3.027(11) . 102_555 n
Si2 O3 1.656(9) . 1_555 n
Si2 O5 1.647(14) . 102_555 n
Si2 O6 1.447(10) . 1_555 n
Si2 O7 1.657(14) . 1_555 n
Si3 Sr1 3.360(8) . 1_555 n
Si3 Sr1 3.373(9) . -101_556 n
Si3 Y1 3.360(8) . 1_555 n
Si3 Y1 3.373(9) . -101_556 n
Si3 Sr2 3.462(8) . 2_655 n
Si3 Y2 3.462(8) . 2_655 n
Si3 Sr3 3.486(9) . 101_545 n
Si3 Y3 3.486(9) . 101_545 n
Si3 O2 1.653(14) . -101_556 n
Si3 O7 1.696(13) . 1_555 n
Si3 O8 1.707(13) . 1_555 n
Si3 O9 1.511(14) . 2_655 n
O1 Sr1 2.413(13) . 2_555 n
O1 Y1 2.413(13) . 2_555 n
O1 Sr3 2.320(11) . 1_555 n
O1 Y3 2.320(11) . 1_555 n
O1 Si1 1.585(13) . 1_555 n
O2 Sr1 2.924(9) . 1_555 n
O2 Y1 2.924(9) . 1_555 n
O2 Si1 1.721(14) . -2_555 n
O2 Si3 1.653(14) . -101_556 n
O3 Sr1 2.639(9) . 1_555 n
O3 Y1 2.639(9) . 1_555 n
O3 Sr2 2.660(10) . 102_555 n
O3 Y2 2.660(10) . 102_555 n
O3 Sr3 2.264(7) . 1_555 n
O3 Y3 2.264(7) . 1_555 n
O3 Si2 1.656(9) . 1_555 n
O4 Sr1 2.398(10) . -2_554 n
O4 Y1 2.398(10) . -2_554 n
O4 Sr2 2.598(9) . 1_555 n
O4 Sr2 2.621(9) . -101_555 n
O4 Y2 2.598(9) . 1_555 n
O4 Y2 2.621(9) . -101_555 n
O4 Si1 1.586(10) . 1_555 n
O5 Sr2 2.844(10) . 1_555 n
O5 Y2 2.844(10) . 1_555 n
O5 Si1 1.621(12) . 1_555 n
O5 Si2 1.647(14) . 102_545 n
O6 Sr1 2.332(13) . 102_555 n
O6 Y1 2.332(13) . 102_555 n
O6 Sr2 2.483(12) . 1_555 n
O6 Y2 2.483(12) . 1_555 n
O6 Si2 1.447(10) . 1_555 n
O7 Sr1 2.717(10) . 1_555 n
O7 Y1 2.717(10) . 1_555 n
O7 Si2 1.657(14) . 1_555 n
O7 Si3 1.696(13) . 1_555 n
O8 Sr1 2.667(11) . 1_555 n
O8 Sr1 2.645(11) . -101_556 n
O8 Y1 2.667(11) . 1_555 n
O8 Y1 2.645(11) . -101_556 n
O8 Sr2 2.300(11) . -2_555 n
O8 Y2 2.300(11) . -2_555 n
O8 Si3 1.707(13) . 1_555 n
O9 Sr2 2.463(14) . 1_555 n
O9 Y2 2.463(14) . 1_555 n
O9 Sr3 2.314(11) . 101_545 n
O9 Y3 2.314(11) . 101_545 n
O9 Si3 1.511(14) . 2_655 n
